data_7712356
loop_
_publ_author_name
'Rettig, Irving D.'
'Halvorsen, Kristine M.'
'McCormick, Theresa M.'

_publ_section_title
;
 Synthesis, photophysical characterization, and aerobic redox reactivity
 of electron-rich tellurorhodamine photocatalysts.
;
_journal_issue 13
_journal_name_full 'Dalton transactions (Cambridge, England : 2003)'
_journal_page_first 3990
_journal_page_last 4001
_journal_paper_doi 10.1039/d2dt03534k
_journal_volume 52
_journal_year 2023
_chemical_formula_moiety '2(C30 H21 F3 Fe N5 O3 S), 2(C F3 O3 S), C4 H10 O'
_chemical_formula_sum 'C66 H52 F12 Fe2 N10 O13 S4'
_chemical_formula_weight 1661.11
_space_group_crystal_system monoclinic
_space_group_IT_number 14
_space_group_name_Hall '-P 2ybc'
_space_group_name_H-M_alt 'P 1 21/c 1'
_atom_sites_solution_hydrogens geom
_atom_sites_solution_primary dual
_audit_creation_method SHELXL-2018/3
_audit_update_record
;
2022-11-15 deposited with the CCDC.	2023-02-21 downloaded from the CCDC.
;
_cell_angle_alpha 90
_cell_angle_beta 98.60(3)
_cell_angle_gamma 90
_cell_formula_units_Z 2
_cell_length_a 14.191(3)
_cell_length_b 12.900(3)
_cell_length_c 19.623(4)
_cell_measurement_reflns_used 51213
_cell_measurement_temperature 100(2)
_cell_measurement_theta_max 32.87
_cell_measurement_theta_min 2.10
_cell_volume 3551.9(14)
_computing_cell_refinement
;
X-Area Recipe 1.33.0.0 (STOE, 2015)
;
_computing_data_collection
;
X-Area Pilatus3_SV 1.31.131.0 (STOE, 2017)
;
_computing_data_reduction
;
X-Area Integrate 1.71.0.0 (STOE, 2016)
X-Area LANA 1.71.4.0 (STOE, 2017)
;
_computing_molecular_graphics 'PLATON (Spek, 2009)'
_computing_publication_material SHELXL2018
_computing_structure_refinement 'SHELXL-2018/3 (Sheldrick, 2018)'
_computing_structure_solution 'SHELXT 2014/4 (Sheldrick, 2014)'
_diffrn_ambient_temperature 100(2)
_diffrn_measured_fraction_theta_full 0.998
_diffrn_measured_fraction_theta_max 0.944
_diffrn_measurement_device_type 'STOE STADIVARI'
_diffrn_measurement_method 'rotation method, \w scans'
_diffrn_radiation_type MoK\a
_diffrn_radiation_wavelength 0.71073
_diffrn_reflns_av_R_equivalents 0.0779
_diffrn_reflns_av_unetI/netI 0.1069
_diffrn_reflns_Laue_measured_fraction_full 0.998
_diffrn_reflns_Laue_measured_fraction_max 0.944
_diffrn_reflns_limit_h_max 22
_diffrn_reflns_limit_h_min -16
_diffrn_reflns_limit_k_max 19
_diffrn_reflns_limit_k_min -19
_diffrn_reflns_limit_l_max 29
_diffrn_reflns_limit_l_min -30
_diffrn_reflns_number 85385
_diffrn_reflns_point_group_measured_fraction_full 0.998
_diffrn_reflns_point_group_measured_fraction_max 0.944
_diffrn_reflns_theta_full 25.242
_diffrn_reflns_theta_max 33.830
_diffrn_reflns_theta_min 2.290
_diffrn_source 'Genix Mo'
_exptl_absorpt_coefficient_mu 0.627
_exptl_absorpt_correction_T_max 0.7918
_exptl_absorpt_correction_T_min 0.2744
_exptl_absorpt_correction_type multi-scan
_exptl_absorpt_process_details
;
STOE LANA, absorption correction by scaling of reflection intensities.
J. Koziskova, F. Hahn, J. Richter, J. Kozisek, "Comparison of different
absorption corrections on the model structure of tetrakis(\m~2~-acetato)-
diaqua-di-copper(II)", Acta Chimica Slovaca, vol. 9, no. 2, 2016, pp. 136 - 140.
;
_exptl_crystal_colour yellow
_exptl_crystal_density_diffrn 1.553
_exptl_crystal_description block
_exptl_crystal_F_000 1692
_exptl_crystal_size_max 0.300
_exptl_crystal_size_mid 0.250
_exptl_crystal_size_min 0.220
_refine_diff_density_max 0.469
_refine_diff_density_min -0.404
_refine_diff_density_rms 0.057
_refine_ls_extinction_method none
_refine_ls_goodness_of_fit_ref 0.868
_refine_ls_hydrogen_treatment constr
_refine_ls_matrix_type full
_refine_ls_number_parameters 534
_refine_ls_number_reflns 13495
_refine_ls_number_restraints 31
_refine_ls_restrained_S_all 0.869
_refine_ls_R_factor_all 0.1238
_refine_ls_R_factor_gt 0.0438
_refine_ls_shift/su_max 0.000
_refine_ls_shift/su_mean 0.000
_refine_ls_structure_factor_coef Fsqd
_refine_ls_weighting_details 'w=1/[\s^2^(Fo^2^)+(0.0461P)^2^] where P=(Fo^2^+2Fc^2^)/3'
_refine_ls_weighting_scheme calc
_refine_ls_wR_factor_gt 0.0937
_refine_ls_wR_factor_ref 0.1054
_reflns_Friedel_coverage 0.000
_reflns_number_gt 6043
_reflns_number_total 13495
_reflns_threshold_expression 'I > 2\s(I)'
_cod_data_source_file d2dt03534k3.cif
_cod_data_source_block '[LFe(OTf)(MeCN)](OTf)x0_5Et2O'
_cod_depositor_comments 'Adding full bibliography for 7712355--7712356.cif.'
_cod_original_cell_volume 3551.9(13)
_cod_original_sg_symbol_H-M 'P 21/c'
_cod_database_code 7712356
_shelx_shelxl_version_number 2018/3
_shelx_space_group_comment
;
The symmetry employed for this shelxl refinement is uniquely defined
by the following loop, which should always be used as a source of
symmetry information in preference to the above space-group names.
They are only intended as comments.
;
_shelx_estimated_absorpt_t_min 0.834
_shelx_estimated_absorpt_t_max 0.874

loop_
_space_group_symop_operation_xyz
'x, y, z'
'-x, y+1/2, -z+1/2'
'-x, -y, -z'
'x, -y-1/2, z-1/2'

loop_
_atom_site_label
_atom_site_type_symbol
_atom_site_fract_x
_atom_site_fract_y
_atom_site_fract_z
_atom_site_U_iso_or_equiv
_atom_site_adp_type
_atom_site_occupancy
_atom_site_site_symmetry_order
_atom_site_calc_flag
_atom_site_refinement_flags_posn
_atom_site_refinement_flags_adp
_atom_site_refinement_flags_occupancy
_atom_site_disorder_assembly
_atom_site_disorder_group
Fe1 Fe 0.34041(2) 0.25929(2) 0.56112(2) 0.03231(8) Uani 1 1 d . . . . .
F1 F 0.28741(9) 0.36331(9) 0.37106(6) 0.0539(3) Uani 1 1 d . . . . .
S1 S 0.46239(4) 0.31087(4) 0.42043(2) 0.03498(12) Uani 1 1 d . . . . .
O1 O 0.42580(9) 0.25117(9) 0.47397(6) 0.0362(3) Uani 1 1 d . . . . .
N1 N 0.36190(11) 0.09070(11) 0.59785(7) 0.0302(3) Uani 1 1 d . . . . .
C1 C 0.16942(14) 0.20061(16) 0.44716(10) 0.0382(5) Uani 1 1 d . . . . .
H1 H 0.143276 0.266947 0.453962 0.046 Uiso 1 1 calc R U . . .
O2 O 0.53397(10) 0.25673(10) 0.38955(7) 0.0429(3) Uani 1 1 d . . . . .
F2 F 0.38508(9) 0.36555(10) 0.29688(6) 0.0560(3) Uani 1 1 d . . . . .
N2 N 0.24207(11) 0.16827(11) 0.49239(8) 0.0318(4) Uani 1 1 d . . . . .
C2 C 0.12905(14) 0.14295(16) 0.39012(11) 0.0411(5) Uani 1 1 d . . . . .
H2 H 0.074361 0.167548 0.360687 0.049 Uiso 1 1 calc R U . . .
O3 O 0.48066(10) 0.41716(10) 0.43696(7) 0.0454(4) Uani 1 1 d . . . . .
F3 F 0.33379(9) 0.22055(10) 0.33084(7) 0.0578(3) Uani 1 1 d . . . . .
N3 N 0.25643(11) 0.25091(11) 0.64347(8) 0.0331(4) Uani 1 1 d . . . . .
C3 C 0.16953(14) 0.05080(15) 0.37748(10) 0.0397(5) Uani 1 1 d . . . . .
H3 H 0.144878 0.011992 0.337643 0.048 Uiso 1 1 calc R U . . .
N4 N 0.47149(11) 0.26722(11) 0.62785(7) 0.0317(4) Uani 1 1 d . . . . .
C4 C 0.24771(14) 0.01262(14) 0.42308(9) 0.0338(4) Uani 1 1 d . . . . .
N5 N 0.30883(12) 0.41476(12) 0.53735(9) 0.0413(4) Uani 1 1 d . . . . .
C5 C 0.29514(14) -0.08169(14) 0.41351(10) 0.0378(5) Uani 1 1 d . . . . .
H5 H 0.274664 -0.123338 0.374155 0.045 Uiso 1 1 calc R U . . .
C6 C 0.36951(14) -0.11245(14) 0.46037(10) 0.0384(5) Uani 1 1 d . . . . .
H6 H 0.402814 -0.173983 0.452131 0.046 Uiso 1 1 calc R U . . .
C7 C 0.39896(14) -0.05542(13) 0.52126(10) 0.0338(4) Uani 1 1 d . . . . .
H7 H 0.451437 -0.078414 0.553533 0.041 Uiso 1 1 calc R U . . .
C8 C 0.35146(13) 0.03280(13) 0.53328(9) 0.0313(4) Uani 1 1 d . . . . .
C9 C 0.27930(13) 0.07220(13) 0.48222(9) 0.0306(4) Uani 1 1 d . . . . .
C10 C 0.21134(15) 0.32847(14) 0.66880(10) 0.0396(5) Uani 1 1 d . . . . .
H10 H 0.228288 0.397265 0.658330 0.048 Uiso 1 1 calc R U . . .
C12 C 0.11338(15) 0.21743(15) 0.72451(10) 0.0433(5) Uani 1 1 d . . . . .
H12 H 0.064330 0.206862 0.751843 0.052 Uiso 1 1 calc R U . . .
C11 C 0.13995(15) 0.31462(15) 0.71023(10) 0.0445(5) Uani 1 1 d . . . . .
H11 H 0.110646 0.372839 0.728034 0.053 Uiso 1 1 calc R U . . .
C13 C 0.15886(14) 0.13120(14) 0.69860(9) 0.0358(5) Uani 1 1 d . . . . .
C14 C 0.13153(14) 0.02762(15) 0.70890(10) 0.0401(5) Uani 1 1 d . . . . .
H14 H 0.082292 0.013357 0.735451 0.048 Uiso 1 1 calc R U . . .
C19 C 0.52230(15) 0.35250(14) 0.64070(10) 0.0385(5) Uani 1 1 d . . . . .
H19 H 0.501498 0.413673 0.615977 0.046 Uiso 1 1 calc R U . . .
C18 C 0.23222(14) 0.15174(14) 0.65988(9) 0.0324(4) Uani 1 1 d . . . . .
C17 C 0.28033(13) 0.06732(13) 0.63406(9) 0.0315(4) Uani 1 1 d . . . . .
C16 C 0.25135(14) -0.03189(14) 0.64351(9) 0.0363(5) Uani 1 1 d . . . . .
H16 H 0.282456 -0.088015 0.624793 0.044 Uiso 1 1 calc R U . . .
C15 C 0.17605(14) -0.05175(15) 0.68061(10) 0.0405(5) Uani 1 1 d . . . . .
H15 H 0.155916 -0.121092 0.686071 0.049 Uiso 1 1 calc R U . . .
C20 C 0.60556(16) 0.35719(15) 0.68913(11) 0.0458(5) Uani 1 1 d . . . . .
H20 H 0.640201 0.420201 0.696688 0.055 Uiso 1 1 calc R U . . .
C21 C 0.63625(15) 0.26984(15) 0.72533(10) 0.0425(5) Uani 1 1 d . . . . .
H21 H 0.691438 0.272076 0.759297 0.051 Uiso 1 1 calc R U . . .
C22 C 0.58508(15) 0.17616(14) 0.71174(9) 0.0365(5) Uani 1 1 d . . . . .
C23 C 0.61580(15) 0.08172(15) 0.74491(10) 0.0390(5) Uani 1 1 d . . . . .
H23 H 0.670626 0.080439 0.779231 0.047 Uiso 1 1 calc R U . . .
C24 C 0.56647(14) -0.00660(15) 0.72735(10) 0.0391(5) Uani 1 1 d . . . . .
H24 H 0.588563 -0.070163 0.748396 0.047 Uiso 1 1 calc R U . . .
C25 C 0.48318(14) -0.00586(14) 0.67855(9) 0.0352(4) Uani 1 1 d . . . . .
H25 H 0.448669 -0.068433 0.668297 0.042 Uiso 1 1 calc R U . . .
C26 C 0.45107(13) 0.08386(13) 0.64555(9) 0.0307(4) Uani 1 1 d . . . . .
C27 C 0.50216(13) 0.17737(13) 0.66188(9) 0.0312(4) Uani 1 1 d . . . . .
C28 C 0.29849(14) 0.49936(16) 0.52421(11) 0.0432(5) Uani 1 1 d . . . . .
C29 C 0.28436(18) 0.60888(16) 0.50613(14) 0.0679(8) Uani 1 1 d . . . . .
H29A H 0.319446 0.625866 0.468202 0.102 Uiso 1 1 calc R U . . .
H29B H 0.307876 0.651848 0.546265 0.102 Uiso 1 1 calc R U . . .
H29C H 0.216310 0.622282 0.491796 0.102 Uiso 1 1 calc R U . . .
C30 C 0.36215(15) 0.31483(16) 0.35171(10) 0.0429(5) Uani 1 1 d . . . . .
F4 F 0.0101(6) 0.0988(5) 0.9577(2) 0.075(2) Uani 0.531(11) 1 d D U P A 1
F5 F 0.0875(4) 0.0684(4) 0.8752(3) 0.0583(13) Uani 0.531(11) 1 d D U P A 1
F6 F -0.0108(6) -0.0459(3) 0.9032(2) 0.0754(18) Uani 0.531(11) 1 d D U P A 1
C31 C 0.0013(7) 0.0555(6) 0.8965(4) 0.050(3) Uani 0.531(11) 1 d D U P A 1
O4 O -0.1761(4) 0.0896(4) 0.8649(4) 0.067(2) Uani 0.531(11) 1 d D . P A 1
O5 O -0.0631(12) 0.2195(8) 0.8374(6) 0.046(2) Uani 0.531(11) 1 d D . P A 1
O6 O -0.0803(5) 0.0583(6) 0.7729(4) 0.0347(12) Uani 0.531(11) 1 d D . P A 1
S2 S -0.0916(3) 0.1143(3) 0.8346(3) 0.0382(8) Uani 0.531(11) 1 d D . P A 1
F4' F -0.0323(5) 0.1281(6) 0.9581(3) 0.0761(17) Uani 0.469(11) 1 d D U P A 2
F5' F 0.0523(6) 0.0531(7) 0.8923(4) 0.092(3) Uani 0.469(11) 1 d D U P A 2
F6' F -0.0743(8) -0.0188(6) 0.9163(4) 0.113(3) Uani 0.469(11) 1 d D U P A 2
C31' C -0.0375(8) 0.0724(8) 0.9019(5) 0.060(3) Uani 0.469(11) 1 d D U P A 2
O4' O -0.1974(4) 0.1470(10) 0.8497(3) 0.101(3) Uani 0.469(11) 1 d D . P A 2
O5' O -0.0570(13) 0.2286(9) 0.8202(7) 0.042(2) Uani 0.469(11) 1 d D . P A 2
O6' O -0.1093(9) 0.0629(8) 0.7740(5) 0.093(3) Uani 0.469(11) 1 d D . P A 2
S2' S -0.1077(4) 0.1330(5) 0.8295(3) 0.0570(13) Uani 0.469(11) 1 d D . P A 2

loop_
_atom_site_aniso_label
_atom_site_aniso_U_11
_atom_site_aniso_U_22
_atom_site_aniso_U_33
_atom_site_aniso_U_23
_atom_site_aniso_U_13
_atom_site_aniso_U_12
Fe1 0.04923(18) 0.02251(14) 0.02887(15) 0.00716(11) 0.01789(12) 0.00956(12)
F1 0.0551(8) 0.0620(8) 0.0480(8) 0.0110(6) 0.0190(6) 0.0202(6)
S1 0.0503(3) 0.0275(2) 0.0310(3) 0.0078(2) 0.0187(2) 0.0063(2)
O1 0.0504(8) 0.0327(7) 0.0298(7) 0.0109(6) 0.0202(6) 0.0083(6)
N1 0.0467(9) 0.0219(7) 0.0259(8) 0.0048(6) 0.0178(7) 0.0085(7)
C1 0.0431(12) 0.0345(10) 0.0417(13) 0.0122(9) 0.0215(10) 0.0084(9)
O2 0.0529(8) 0.0386(8) 0.0428(8) 0.0119(6) 0.0253(7) 0.0136(6)
F2 0.0698(8) 0.0690(9) 0.0324(7) 0.0203(6) 0.0178(6) 0.0070(7)
N2 0.0410(9) 0.0267(8) 0.0315(9) 0.0083(6) 0.0179(7) 0.0085(7)
C2 0.0397(12) 0.0444(12) 0.0414(13) 0.0104(10) 0.0128(10) 0.0064(10)
O3 0.0678(10) 0.0291(7) 0.0432(9) 0.0039(6) 0.0211(7) 0.0016(7)
F3 0.0722(9) 0.0512(8) 0.0502(8) -0.0077(6) 0.0103(7) -0.0049(6)
N3 0.0508(10) 0.0228(8) 0.0298(9) 0.0052(6) 0.0190(7) 0.0099(7)
C3 0.0489(13) 0.0416(12) 0.0312(11) 0.0045(9) 0.0142(10) -0.0011(10)
N4 0.0495(10) 0.0218(7) 0.0275(9) 0.0019(6) 0.0184(7) 0.0075(7)
C4 0.0466(12) 0.0328(10) 0.0257(10) 0.0065(8) 0.0178(9) 0.0043(9)
N5 0.0549(11) 0.0306(9) 0.0439(11) 0.0122(8) 0.0254(8) 0.0126(8)
C5 0.0580(13) 0.0322(10) 0.0278(11) 0.0004(8) 0.0216(10) 0.0050(9)
C6 0.0603(13) 0.0288(10) 0.0324(11) 0.0025(8) 0.0276(10) 0.0104(9)
C7 0.0499(12) 0.0263(9) 0.0288(11) 0.0055(8) 0.0172(9) 0.0098(8)
C8 0.0456(12) 0.0254(9) 0.0272(10) 0.0026(7) 0.0191(9) 0.0047(8)
C9 0.0410(11) 0.0268(9) 0.0280(10) 0.0076(8) 0.0185(9) 0.0066(8)
C10 0.0610(14) 0.0246(10) 0.0375(12) 0.0046(8) 0.0211(10) 0.0127(9)
C12 0.0609(14) 0.0396(12) 0.0361(12) 0.0080(9) 0.0292(10) 0.0139(10)
C11 0.0686(15) 0.0329(11) 0.0383(12) 0.0033(9) 0.0286(11) 0.0181(10)
C13 0.0509(12) 0.0315(10) 0.0294(11) 0.0059(8) 0.0200(9) 0.0095(9)
C14 0.0543(13) 0.0328(11) 0.0378(12) 0.0089(9) 0.0220(10) 0.0031(9)
C19 0.0620(14) 0.0257(10) 0.0314(11) 0.0007(8) 0.0193(10) 0.0088(9)
C18 0.0492(12) 0.0255(9) 0.0253(10) 0.0037(7) 0.0146(9) 0.0083(8)
C17 0.0468(11) 0.0256(9) 0.0259(10) 0.0037(7) 0.0178(8) 0.0091(8)
C16 0.0561(13) 0.0250(9) 0.0323(11) 0.0038(8) 0.0206(10) 0.0086(9)
C15 0.0602(14) 0.0266(10) 0.0387(13) 0.0056(8) 0.0202(10) 0.0013(9)
C20 0.0687(15) 0.0286(11) 0.0423(13) -0.0051(9) 0.0158(12) 0.0030(10)
C21 0.0617(14) 0.0358(11) 0.0314(11) -0.0050(9) 0.0112(10) 0.0067(10)
C22 0.0579(13) 0.0295(10) 0.0256(10) 0.0008(8) 0.0179(10) 0.0093(9)
C23 0.0531(13) 0.0387(11) 0.0271(11) 0.0058(9) 0.0120(9) 0.0125(10)
C24 0.0580(13) 0.0302(11) 0.0322(11) 0.0103(8) 0.0167(10) 0.0121(9)
C25 0.0532(12) 0.0255(10) 0.0302(11) 0.0058(8) 0.0167(9) 0.0074(9)
C26 0.0464(11) 0.0256(9) 0.0233(10) 0.0044(7) 0.0162(9) 0.0108(8)
C27 0.0494(12) 0.0264(9) 0.0215(10) 0.0043(7) 0.0171(9) 0.0111(8)
C28 0.0492(13) 0.0350(12) 0.0511(14) 0.0175(10) 0.0261(11) 0.0131(10)
C29 0.0775(17) 0.0357(13) 0.098(2) 0.0340(13) 0.0359(15) 0.0189(12)
C30 0.0602(14) 0.0392(12) 0.0335(12) 0.0062(9) 0.0208(11) 0.0075(10)
F4 0.123(5) 0.076(3) 0.0280(17) -0.0141(18) 0.019(3) -0.057(3)
F5 0.061(3) 0.0513(19) 0.059(3) -0.0030(17) -0.0049(18) -0.0124(18)
F6 0.124(4) 0.0383(18) 0.052(2) 0.0112(13) -0.025(2) -0.034(2)
C31 0.083(8) 0.038(4) 0.029(3) 0.004(2) 0.007(5) -0.007(5)
O4 0.064(3) 0.055(3) 0.095(4) -0.024(2) 0.051(3) -0.026(2)
O5 0.049(3) 0.024(2) 0.069(6) -0.008(3) 0.021(4) -0.0089(19)
O6 0.044(2) 0.029(2) 0.034(2) -0.0034(17) 0.0122(16) -0.0008(14)
S2 0.0384(11) 0.0301(10) 0.0517(17) -0.0146(9) 0.0253(12) -0.0165(9)
F4' 0.071(3) 0.110(4) 0.045(2) -0.020(2) 0.000(2) 0.002(3)
F5' 0.095(6) 0.080(4) 0.105(5) 0.023(3) 0.030(4) 0.047(4)
F6' 0.135(6) 0.095(4) 0.091(4) 0.049(3) -0.046(4) -0.067(4)
C31' 0.065(6) 0.047(5) 0.063(5) -0.011(3) -0.002(4) -0.019(4)
O4' 0.028(2) 0.179(8) 0.095(4) 0.063(5) 0.009(2) -0.025(4)
O5' 0.048(4) 0.033(3) 0.046(4) -0.003(3) 0.016(3) -0.005(2)
O6' 0.188(10) 0.038(3) 0.042(4) -0.010(3) -0.023(5) -0.011(6)
S2' 0.072(2) 0.059(2) 0.0384(13) -0.0087(14) 0.0026(13) -0.0178(16)

loop_
_atom_type_symbol
_atom_type_description
_atom_type_scat_dispersion_real
_atom_type_scat_dispersion_imag
_atom_type_scat_source
C C 0.0033 0.0016 'International Tables Vol C Tables 4.2.6.8 and 6.1.1.4'
H H 0.0000 0.0000 'International Tables Vol C Tables 4.2.6.8 and 6.1.1.4'
N N 0.0061 0.0033 'International Tables Vol C Tables 4.2.6.8 and 6.1.1.4'
O O 0.0106 0.0060 'International Tables Vol C Tables 4.2.6.8 and 6.1.1.4'
F F 0.0171 0.0103 'International Tables Vol C Tables 4.2.6.8 and 6.1.1.4'
S S 0.1246 0.1234 'International Tables Vol C Tables 4.2.6.8 and 6.1.1.4'
Fe Fe 0.3463 0.8444 'International Tables Vol C Tables 4.2.6.8 and 6.1.1.4'

loop_
_geom_angle_atom_site_label_1
_geom_angle_atom_site_label_2
_geom_angle_atom_site_label_3
_geom_angle
_geom_angle_site_symmetry_1
_geom_angle_site_symmetry_3
_geom_angle_publ_flag
N5 Fe1 N4 103.37(6) . . ?
N5 Fe1 N2 106.72(6) . . ?
N4 Fe1 N2 148.03(6) . . ?
N5 Fe1 N3 95.25(6) . . ?
N4 Fe1 N3 94.14(6) . . ?
N2 Fe1 N3 93.65(6) . . ?
N5 Fe1 O1 89.82(5) . . ?
N4 Fe1 O1 87.06(5) . . ?
N2 Fe1 O1 82.51(5) . . ?
N3 Fe1 O1 174.36(5) . . ?
N5 Fe1 N1 172.47(6) . . ?
N4 Fe1 N1 77.75(6) . . ?
N2 Fe1 N1 73.85(6) . . ?
N3 Fe1 N1 77.23(5) . . ?
O1 Fe1 N1 97.68(5) . . ?
O3 S1 O2 116.58(8) . . ?
O3 S1 O1 114.61(8) . . ?
O2 S1 O1 113.36(8) . . ?
O3 S1 C30 103.82(9) . . ?
O2 S1 C30 103.05(9) . . ?
O1 S1 C30 103.11(9) . . ?
S1 O1 Fe1 144.67(8) . . ?
C8 N1 C26 119.45(14) . . ?
C8 N1 C17 109.15(14) . . ?
C26 N1 C17 110.22(13) . . ?
C8 N1 Fe1 102.75(10) . . ?
C26 N1 Fe1 108.68(10) . . ?
C17 N1 Fe1 105.51(10) . . ?
N2 C1 C2 123.77(19) . . ?
N2 C1 H1 118.1 . . ?
C2 C1 H1 118.1 . . ?
C1 N2 C9 117.71(17) . . ?
C1 N2 Fe1 128.23(13) . . ?
C9 N2 Fe1 110.97(12) . . ?
C3 C2 C1 118.63(19) . . ?
C3 C2 H2 120.7 . . ?
C1 C2 H2 120.7 . . ?
C10 N3 C18 117.61(16) . . ?
C10 N3 Fe1 126.71(13) . . ?
C18 N3 Fe1 114.13(11) . . ?
C2 C3 C4 120.34(19) . . ?
C2 C3 H3 119.8 . . ?
C4 C3 H3 119.8 . . ?
C19 N4 C27 119.06(17) . . ?
C19 N4 Fe1 124.39(13) . . ?
C27 N4 Fe1 116.48(12) . . ?
C3 C4 C9 117.19(17) . . ?
C3 C4 C5 124.19(18) . . ?
C9 C4 C5 118.62(17) . . ?
C28 N5 Fe1 175.09(16) . . ?
C6 C5 C4 120.02(18) . . ?
C6 C5 H5 120.0 . . ?
C4 C5 H5 120.0 . . ?
C5 C6 C7 121.66(18) . . ?
C5 C6 H6 119.2 . . ?
C7 C6 H6 119.2 . . ?
C8 C7 C6 119.37(18) . . ?
C8 C7 H7 120.3 . . ?
C6 C7 H7 120.3 . . ?
C7 C8 C9 120.14(17) . . ?
C7 C8 N1 126.14(17) . . ?
C9 C8 N1 113.55(15) . . ?
N2 C9 C4 122.02(16) . . ?
N2 C9 C8 118.32(16) . . ?
C4 C9 C8 119.66(16) . . ?
N3 C10 C11 123.58(18) . . ?
N3 C10 H10 118.2 . . ?
C11 C10 H10 118.2 . . ?
C11 C12 C13 119.85(19) . . ?
C11 C12 H12 120.1 . . ?
C13 C12 H12 120.1 . . ?
C12 C11 C10 119.14(17) . . ?
C12 C11 H11 120.4 . . ?
C10 C11 H11 120.4 . . ?
C18 C13 C14 119.83(17) . . ?
C18 C13 C12 117.42(17) . . ?
C14 C13 C12 122.74(18) . . ?
C15 C14 C13 119.84(19) . . ?
C15 C14 H14 120.1 . . ?
C13 C14 H14 120.1 . . ?
N4 C19 C20 123.14(18) . . ?
N4 C19 H19 118.4 . . ?
C20 C19 H19 118.4 . . ?
N3 C18 C13 122.28(16) . . ?
N3 C18 C17 118.70(17) . . ?
C13 C18 C17 118.96(17) . . ?
C16 C17 C18 120.02(17) . . ?
C16 C17 N1 122.03(15) . . ?
C18 C17 N1 117.95(16) . . ?
C17 C16 C15 120.64(17) . . ?
C17 C16 H16 119.7 . . ?
C15 C16 H16 119.7 . . ?
C14 C15 C16 120.59(18) . . ?
C14 C15 H15 119.7 . . ?
C16 C15 H15 119.7 . . ?
C21 C20 C19 119.1(2) . . ?
C21 C20 H20 120.4 . . ?
C19 C20 H20 120.4 . . ?
C20 C21 C22 119.4(2) . . ?
C20 C21 H21 120.3 . . ?
C22 C21 H21 120.3 . . ?
C27 C22 C21 118.15(17) . . ?
C27 C22 C23 119.60(18) . . ?
C21 C22 C23 122.2(2) . . ?
C24 C23 C22 119.60(19) . . ?
C24 C23 H23 120.2 . . ?
C22 C23 H23 120.2 . . ?
C23 C24 C25 121.17(18) . . ?
C23 C24 H24 119.4 . . ?
C25 C24 H24 119.4 . . ?
C26 C25 C24 120.93(18) . . ?
C26 C25 H25 119.5 . . ?
C24 C25 H25 119.5 . . ?
C25 C26 C27 119.25(18) . . ?
C25 C26 N1 123.31(17) . . ?
C27 C26 N1 117.25(15) . . ?
N4 C27 C22 121.04(17) . . ?
N4 C27 C26 119.52(17) . . ?
C22 C27 C26 119.42(16) . . ?
N5 C28 C29 179.2(3) . . ?
C28 C29 H29A 109.5 . . ?
C28 C29 H29B 109.5 . . ?
H29A C29 H29B 109.5 . . ?
C28 C29 H29C 109.5 . . ?
H29A C29 H29C 109.5 . . ?
H29B C29 H29C 109.5 . . ?
F3 C30 F1 107.47(17) . . ?
F3 C30 F2 107.37(16) . . ?
F1 C30 F2 107.36(16) . . ?
F3 C30 S1 111.90(14) . . ?
F1 C30 S1 111.78(14) . . ?
F2 C30 S1 110.74(15) . . ?
F4 C31 F6 109.0(6) . . ?
F4 C31 F5 105.1(6) . . ?
F6 C31 F5 106.6(6) . . ?
F4 C31 S2 113.2(6) . . ?
F6 C31 S2 112.7(5) . . ?
F5 C31 S2 109.8(5) . . ?
O5 S2 O6 116.5(6) . . ?
O5 S2 O4 116.4(6) . . ?
O6 S2 O4 115.9(4) . . ?
O5 S2 C31 101.5(7) . . ?
O6 S2 C31 101.1(5) . . ?
O4 S2 C31 101.3(4) . . ?
F4' C31' F6' 106.3(8) . . ?
F4' C31' F5' 106.6(8) . . ?
F6' C31' F5' 106.0(9) . . ?
F4' C31' S2' 112.6(7) . . ?
F6' C31' S2' 111.4(6) . . ?
F5' C31' S2' 113.5(8) . . ?
O4' S2' O6' 112.9(6) . . ?
O4' S2' O5' 114.5(8) . . ?
O6' S2' O5' 113.4(7) . . ?
O4' S2' C31' 104.7(5) . . ?
O6' S2' C31' 106.0(6) . . ?
O5' S2' C31' 104.1(8) . . ?

loop_
_geom_bond_atom_site_label_1
_geom_bond_atom_site_label_2
_geom_bond_distance
_geom_bond_site_symmetry_2
_geom_bond_publ_flag
Fe1 N5 2.0925(16) . ?
Fe1 N4 2.1111(17) . ?
Fe1 N2 2.1406(17) . ?
Fe1 N3 2.1492(16) . ?
Fe1 O1 2.2413(13) . ?
Fe1 N1 2.2971(14) . ?
F1 C30 1.334(2) . ?
S1 O3 1.4239(14) . ?
S1 O2 1.4391(14) . ?
S1 O1 1.4593(12) . ?
S1 C30 1.808(2) . ?
N1 C8 1.459(2) . ?
N1 C26 1.460(2) . ?
N1 C17 1.477(2) . ?
C1 N2 1.323(2) . ?
C1 C2 1.394(3) . ?
C1 H1 0.9500 . ?
F2 C30 1.340(2) . ?
N2 C9 1.374(2) . ?
C2 C3 1.359(3) . ?
C2 H2 0.9500 . ?
F3 C30 1.327(2) . ?
N3 C10 1.324(2) . ?
N3 C18 1.375(2) . ?
C3 C4 1.406(3) . ?
C3 H3 0.9500 . ?
N4 C19 1.319(2) . ?
N4 C27 1.375(2) . ?
C4 C9 1.408(3) . ?
C4 C5 1.416(2) . ?
N5 C28 1.126(2) . ?
C5 C6 1.351(3) . ?
C5 H5 0.9500 . ?
C6 C7 1.412(3) . ?
C6 H6 0.9500 . ?
C7 C8 1.361(2) . ?
C7 H7 0.9500 . ?
C8 C9 1.416(2) . ?
C10 C11 1.402(3) . ?
C10 H10 0.9500 . ?
C12 C11 1.351(3) . ?
C12 C13 1.418(3) . ?
C12 H12 0.9500 . ?
C11 H11 0.9500 . ?
C13 C18 1.403(2) . ?
C13 C14 1.414(3) . ?
C14 C15 1.364(3) . ?
C14 H14 0.9500 . ?
C19 C20 1.403(3) . ?
C19 H19 0.9500 . ?
C18 C17 1.418(2) . ?
C17 C16 1.365(2) . ?
C16 C15 1.404(3) . ?
C16 H16 0.9500 . ?
C15 H15 0.9500 . ?
C20 C21 1.368(3) . ?
C20 H20 0.9500 . ?
C21 C22 1.414(3) . ?
C21 H21 0.9500 . ?
C22 C27 1.413(3) . ?
C22 C23 1.419(2) . ?
C23 C24 1.354(3) . ?
C23 H23 0.9500 . ?
C24 C25 1.406(3) . ?
C24 H24 0.9500 . ?
C25 C26 1.370(2) . ?
C25 H25 0.9500 . ?
C26 C27 1.419(2) . ?
C28 C29 1.463(3) . ?
C29 H29A 0.9800 . ?
C29 H29B 0.9800 . ?
C29 H29C 0.9800 . ?
F4 C31 1.313(8) . ?
F5 C31 1.361(9) . ?
F6 C31 1.328(8) . ?
C31 S2 1.819(8) . ?
O4 S2 1.451(5) . ?
O5 S2 1.415(8) . ?
O6 S2 1.439(7) . ?
F4' C31' 1.309(9) . ?
F5' C31' 1.339(9) . ?
F6' C31' 1.335(9) . ?
C31' S2' 1.789(10) . ?
O4' S2' 1.400(6) . ?
O5' S2' 1.452(9) . ?
O6' S2' 1.414(8) . ?

loop_
_geom_hbond_atom_site_label_D
_geom_hbond_atom_site_label_H
_geom_hbond_atom_site_label_A
_geom_hbond_distance_DH
_geom_hbond_distance_HA
_geom_hbond_distance_DA
_geom_hbond_angle_DHA
_geom_hbond_site_symmetry_A
_geom_hbond_publ_flag
C2 H2 O5^a 0.95 2.42 3.288(13) 151.3 4_565 yes
C2 H2 O5'^b 0.95 2.34 3.243(15) 159.4 4_565 yes
C7 H7 O2 0.95 2.55 3.196(2) 125.3 3_656 yes
C11 H11 O6^a 0.95 2.43 3.285(9) 149.6 2_556 yes
C11 H11 O6'^b 0.95 2.45 3.253(11) 141.9 2_556 yes
C19 H19 O3 0.95 2.45 3.337(2) 156.1 3_666 yes

loop_
_geom_torsion_atom_site_label_1
_geom_torsion_atom_site_label_2
_geom_torsion_atom_site_label_3
_geom_torsion_atom_site_label_4
_geom_torsion
_geom_torsion_site_symmetry_1
_geom_torsion_site_symmetry_2
_geom_torsion_site_symmetry_3
_geom_torsion_site_symmetry_4
_geom_torsion_publ_flag
O3 S1 O1 Fe1 29.48(17) . . . . ?
O2 S1 O1 Fe1 166.69(12) . . . . ?
C30 S1 O1 Fe1 -82.63(15) . . . . ?
C2 C1 N2 C9 -0.1(3) . . . . ?
C2 C1 N2 Fe1 158.06(14) . . . . ?
N2 C1 C2 C3 -4.0(3) . . . . ?
C1 C2 C3 C4 3.0(3) . . . . ?
C2 C3 C4 C9 1.8(3) . . . . ?
C2 C3 C4 C5 -179.05(18) . . . . ?
C3 C4 C5 C6 -179.67(18) . . . . ?
C9 C4 C5 C6 -0.5(3) . . . . ?
C4 C5 C6 C7 3.3(3) . . . . ?
C5 C6 C7 C8 0.0(3) . . . . ?
C6 C7 C8 C9 -6.0(3) . . . . ?
C6 C7 C8 N1 169.03(17) . . . . ?
C26 N1 C8 C7 25.7(3) . . . . ?
C17 N1 C8 C7 -102.3(2) . . . . ?
Fe1 N1 C8 C7 146.01(16) . . . . ?
C26 N1 C8 C9 -158.97(15) . . . . ?
C17 N1 C8 C9 72.99(18) . . . . ?
Fe1 N1 C8 C9 -38.66(16) . . . . ?
C1 N2 C9 C4 5.3(2) . . . . ?
Fe1 N2 C9 C4 -156.51(14) . . . . ?
C1 N2 C9 C8 -174.61(16) . . . . ?
Fe1 N2 C9 C8 23.61(19) . . . . ?
C3 C4 C9 N2 -6.1(3) . . . . ?
C5 C4 C9 N2 174.70(16) . . . . ?
C3 C4 C9 C8 173.81(17) . . . . ?
C5 C4 C9 C8 -5.4(3) . . . . ?
C7 C8 C9 N2 -171.35(16) . . . . ?
N1 C8 C9 N2 13.0(2) . . . . ?
C7 C8 C9 C4 8.8(3) . . . . ?
N1 C8 C9 C4 -166.88(15) . . . . ?
C18 N3 C10 C11 -1.0(3) . . . . ?
Fe1 N3 C10 C11 163.93(15) . . . . ?
C13 C12 C11 C10 1.1(3) . . . . ?
N3 C10 C11 C12 -1.4(3) . . . . ?
C11 C12 C13 C18 1.4(3) . . . . ?
C11 C12 C13 C14 -176.98(19) . . . . ?
C18 C13 C14 C15 -0.6(3) . . . . ?
C12 C13 C14 C15 177.77(19) . . . . ?
C27 N4 C19 C20 -1.8(3) . . . . ?
Fe1 N4 C19 C20 175.13(14) . . . . ?
C10 N3 C18 C13 3.7(3) . . . . ?
Fe1 N3 C18 C13 -163.10(14) . . . . ?
C10 N3 C18 C17 -179.25(17) . . . . ?
Fe1 N3 C18 C17 14.0(2) . . . . ?
C14 C13 C18 N3 174.55(17) . . . . ?
C12 C13 C18 N3 -3.9(3) . . . . ?
C14 C13 C18 C17 -2.5(3) . . . . ?
C12 C13 C18 C17 179.02(18) . . . . ?
N3 C18 C17 C16 -173.32(17) . . . . ?
C13 C18 C17 C16 3.9(3) . . . . ?
N3 C18 C17 N1 7.2(3) . . . . ?
C13 C18 C17 N1 -175.59(16) . . . . ?
C8 N1 C17 C16 48.6(2) . . . . ?
C26 N1 C17 C16 -84.4(2) . . . . ?
Fe1 N1 C17 C16 158.43(15) . . . . ?
C8 N1 C17 C18 -131.93(17) . . . . ?
C26 N1 C17 C18 95.03(18) . . . . ?
Fe1 N1 C17 C18 -22.12(18) . . . . ?
C18 C17 C16 C15 -2.1(3) . . . . ?
N1 C17 C16 C15 177.36(16) . . . . ?
C13 C14 C15 C16 2.5(3) . . . . ?
C17 C16 C15 C14 -1.1(3) . . . . ?
N4 C19 C20 C21 -0.2(3) . . . . ?
C19 C20 C21 C22 1.9(3) . . . . ?
C20 C21 C22 C27 -1.5(3) . . . . ?
C20 C21 C22 C23 176.72(18) . . . . ?
C27 C22 C23 C24 1.4(3) . . . . ?
C21 C22 C23 C24 -176.76(18) . . . . ?
C22 C23 C24 C25 -2.4(3) . . . . ?
C23 C24 C25 C26 2.2(3) . . . . ?
C24 C25 C26 C27 -1.0(3) . . . . ?
C24 C25 C26 N1 -175.86(16) . . . . ?
C8 N1 C26 C25 -64.9(2) . . . . ?
C17 N1 C26 C25 62.6(2) . . . . ?
Fe1 N1 C26 C25 177.81(14) . . . . ?
C8 N1 C26 C27 120.09(17) . . . . ?
C17 N1 C26 C27 -112.36(16) . . . . ?
Fe1 N1 C26 C27 2.81(18) . . . . ?
C19 N4 C27 C22 2.1(2) . . . . ?
Fe1 N4 C27 C22 -175.02(13) . . . . ?
C19 N4 C27 C26 -176.38(16) . . . . ?
Fe1 N4 C27 C26 6.5(2) . . . . ?
C21 C22 C27 N4 -0.5(3) . . . . ?
C23 C22 C27 N4 -178.76(16) . . . . ?
C21 C22 C27 C26 177.99(16) . . . . ?
C23 C22 C27 C26 -0.3(3) . . . . ?
C25 C26 C27 N4 178.57(16) . . . . ?
N1 C26 C27 N4 -6.2(2) . . . . ?
C25 C26 C27 C22 0.0(3) . . . . ?
N1 C26 C27 C22 175.26(15) . . . . ?
O3 S1 C30 F3 -178.48(13) . . . . ?
O2 S1 C30 F3 59.52(15) . . . . ?
O1 S1 C30 F3 -58.64(15) . . . . ?
O3 S1 C30 F1 -57.88(16) . . . . ?
O2 S1 C30 F1 -179.88(13) . . . . ?
O1 S1 C30 F1 61.96(15) . . . . ?
O3 S1 C30 F2 61.77(15) . . . . ?
O2 S1 C30 F2 -60.23(15) . . . . ?
O1 S1 C30 F2 -178.39(13) . . . . ?
F4 C31 S2 O5 55.5(8) . . . . ?
F6 C31 S2 O5 179.7(7) . . . . ?
F5 C31 S2 O5 -61.6(7) . . . . ?
F4 C31 S2 O6 175.8(6) . . . . ?
F6 C31 S2 O6 -60.0(7) . . . . ?
F5 C31 S2 O6 58.7(6) . . . . ?
F4 C31 S2 O4 -64.7(6) . . . . ?
F6 C31 S2 O4 59.5(6) . . . . ?
F5 C31 S2 O4 178.2(5) . . . . ?
F4' C31' S2' O4' -58.5(8) . . . . ?
F6' C31' S2' O4' 60.8(8) . . . . ?
F5' C31' S2' O4' -179.7(8) . . . . ?
F4' C31' S2' O6' -178.1(7) . . . . ?
F6' C31' S2' O6' -58.9(8) . . . . ?
F5' C31' S2' O6' 60.7(9) . . . . ?
F4' C31' S2' O5' 62.0(9) . . . . ?
F6' C31' S2' O5' -178.7(8) . . . . ?
F5' C31' S2' O5' -59.1(10) . . . . ?
